data_4345493
loop_
_publ_author_name
'Cesari, Cristiana'
'Ciabatti, Iacopo'
'Femoni, Cristina'
'Iapalucci, Maria Carmela'
'Mancini, Federica'
'Zacchini, Stefano'

_publ_section_title
;
 Heteroleptic Chini-Type Platinum Clusters: Synthesis and Characterization
 of Bis-Phospine Derivatives of [Pt3n(CO)6n](2-) (n = 2-4).
;
_journal_issue 3
_journal_name_full 'Inorganic chemistry'
_journal_page_first 1655
_journal_page_last 1668
_journal_paper_doi 10.1021/acs.inorgchem.6b02750
_journal_volume 56
_journal_year 2017
_chemical_formula_sum 'C64 H64 O6 P4 Pt4'
_chemical_formula_weight 1833.39
_chemical_name_systematic
; 
 ? 
;
_space_group_IT_number 2
_symmetry_cell_setting triclinic
_symmetry_space_group_name_Hall '-P 1'
_symmetry_space_group_name_H-M 'P -1'
_atom_sites_solution_hydrogens geom
_atom_sites_solution_primary direct
_atom_sites_solution_secondary difmap
_audit_creation_method SHELXL-97
_cell_angle_alpha 79.9740(10)
_cell_angle_beta 71.7440(10)
_cell_angle_gamma 67.4040(10)
_cell_formula_units_Z 2
_cell_length_a 13.2249(2)
_cell_length_b 13.4846(2)
_cell_length_c 18.7808(3)
_cell_measurement_reflns_used 9994
_cell_measurement_temperature 100(2)
_cell_measurement_theta_max 27.4905
_cell_measurement_theta_min 2.588
_cell_volume 2930.97(8)
_computing_cell_refinement 'APEX2 (Bruker AXS, 2006)'
_computing_data_collection 'APEX2 (Bruker AXS, 2006)'
_computing_data_reduction 'SAINT (Bruker AXS, 2004)'
_computing_molecular_graphics 'SCHAKAL99 (Keller, 1999)'
_computing_publication_material 'XCIF (Bruker AXS, 2001)'
_computing_structure_refinement 'SHELXL-97 (Sheldrick, 1997)'
_computing_structure_solution 'SHELXS-97 (Sheldrick, 1990)'
_diffrn_ambient_temperature 100(2)
_diffrn_measured_fraction_theta_full 0.993
_diffrn_measured_fraction_theta_max 0.993
_diffrn_measurement_device_type 'CCD area detector'
_diffrn_measurement_method 'phi and omega scans'
_diffrn_radiation_monochromator graphite
_diffrn_radiation_source 'fine-focus sealed tube'
_diffrn_radiation_type MoK\a
_diffrn_radiation_wavelength 0.71073
_diffrn_reflns_av_R_equivalents 0.0556
_diffrn_reflns_av_unetI/netI 0.0520
_diffrn_reflns_limit_h_max 16
_diffrn_reflns_limit_h_min -16
_diffrn_reflns_limit_k_max 17
_diffrn_reflns_limit_k_min -17
_diffrn_reflns_limit_l_max 23
_diffrn_reflns_limit_l_min -23
_diffrn_reflns_number 49701
_diffrn_reflns_theta_full 27.00
_diffrn_reflns_theta_max 27.00
_diffrn_reflns_theta_min 1.64
_exptl_absorpt_coefficient_mu 9.677
_exptl_absorpt_correction_T_max 0.4445
_exptl_absorpt_correction_T_min 0.3247
_exptl_absorpt_correction_type empirical
_exptl_absorpt_process_details
;
 Data were corrected for Lorentz polarization and absorption
 effects (empirical absorption corrections SADABS).
 R(int) = 0.1229 (selected reflections only, before parameter refinement)
 R(int) = 0.0533 (selected reflections only, after parameter refinement)
;
_exptl_crystal_colour orange
_exptl_crystal_density_diffrn 2.077
_exptl_crystal_density_method 'not measured'
_exptl_crystal_description prism
_exptl_crystal_F_000 1736
_exptl_crystal_size_max 0.15
_exptl_crystal_size_mid 0.12
_exptl_crystal_size_min 0.10
_refine_diff_density_max 1.408
_refine_diff_density_min -1.654
_refine_diff_density_rms 0.195
_refine_ls_extinction_method none
_refine_ls_goodness_of_fit_ref 1.023
_refine_ls_hydrogen_treatment constr
_refine_ls_matrix_type full
_refine_ls_number_parameters 749
_refine_ls_number_reflns 12703
_refine_ls_number_restraints 184
_refine_ls_restrained_S_all 1.029
_refine_ls_R_factor_all 0.0504
_refine_ls_R_factor_gt 0.0318
_refine_ls_shift/su_max 0.001
_refine_ls_shift/su_mean 0.000
_refine_ls_structure_factor_coef Fsqd
_refine_ls_weighting_details 'calc w=1/[\s^2^(Fo^2^)+(0.0266P)^2^+4.6985P] where P=(Fo^2^+2Fc^2^)/3'
_refine_ls_weighting_scheme calc
_refine_ls_wR_factor_gt 0.0636
_refine_ls_wR_factor_ref 0.0699
_reflns_number_gt 9842
_reflns_number_total 12703
_reflns_threshold_expression >2sigma(I)
_cod_data_source_file ic6b02750_si_002.cif
_cod_data_source_block Pt4(CO)4(dppe)2
_cod_depositor_comments
;
The following automatic conversions were performed:

'_symmetry_cell_setting' value 'Triclinic' changed to 'triclinic'
according to
/home/data/users/saulius/crontab/automatic-downloads/current/ACS/lib/dictionaries/cif_core.dic
dictionary named 'cif_core.dic' version 2.4.2 from 2011-04-26.

Automatic conversion script
Id: cif_fix_values 4973 2017-02-22 13:04:09Z antanas 
;
_cod_original_sg_symbol_H-M P-1
_cod_database_code 4345493

loop_
_symmetry_equiv_pos_as_xyz
'x, y, z'
'-x, -y, -z'

loop_
_atom_site_label
_atom_site_type_symbol
_atom_site_fract_x
_atom_site_fract_y
_atom_site_fract_z
_atom_site_U_iso_or_equiv
_atom_site_adp_type
_atom_site_occupancy
_atom_site_symmetry_multiplicity
_atom_site_calc_flag
_atom_site_refinement_flags
_atom_site_disorder_assembly
_atom_site_disorder_group
Pt1 Pt 0.23987(2) 0.205164(19) 0.166309(13) 0.01615(6) Uani 1 1 d . . .
Pt2 Pt 0.24896(2) 0.363962(19) 0.219980(13) 0.01533(6) Uani 1 1 d . . .
Pt3 Pt 0.18133(2) 0.181896(19) 0.313097(13) 0.01503(6) Uani 1 1 d . . .
Pt4 Pt 0.38721(2) 0.182548(19) 0.265689(13) 0.01554(6) Uani 1 1 d . . .
C1 C 0.2322(6) 0.0776(6) 0.1455(4) 0.0260(16) Uani 1 1 d . . .
C2 C 0.3043(6) 0.4448(5) 0.2598(4) 0.0241(15) Uani 1 1 d . . .
C3 C 0.0378(6) 0.1771(5) 0.3215(4) 0.0219(14) Uani 1 1 d . . .
C4 C 0.5185(6) 0.2183(5) 0.2204(4) 0.0236(15) Uani 1 1 d . . .
O1 O 0.2299(5) -0.0008(4) 0.1310(3) 0.0468(15) Uani 1 1 d . . .
O2 O 0.3446(4) 0.4927(4) 0.2808(3) 0.0363(13) Uani 1 1 d . . .
O3 O -0.0481(4) 0.1702(4) 0.3284(3) 0.0346(12) Uani 1 1 d . . .
O4 O 0.5972(4) 0.2414(4) 0.1928(3) 0.0423(14) Uani 1 1 d . . .
P1 P 0.26849(14) 0.28344(13) 0.04813(9) 0.0181(3) Uani 1 1 d . . .
P2 P 0.11764(14) 0.49832(13) 0.17037(9) 0.0170(3) Uani 1 1 d . . .
C101 C 0.1480(5) 0.4071(5) 0.0370(4) 0.0212(14) Uani 1 1 d . . .
H10A H 0.1514 0.4220 -0.0171 0.025 Uiso 1 1 calc R . .
H10B H 0.0761 0.3940 0.0631 0.025 Uiso 1 1 calc R . .
C102 C 0.3894(5) 0.3268(5) 0.0027(4) 0.0226(15) Uani 1 1 d . . .
C103 C 0.4783(5) 0.3006(5) 0.0357(4) 0.0259(15) Uani 1 1 d . . .
H103 H 0.4766 0.2583 0.0819 0.031 Uiso 1 1 calc R . .
C104 C 0.5685(6) 0.3357(6) 0.0019(4) 0.0383(19) Uani 1 1 d . . .
H104 H 0.6292 0.3166 0.0243 0.046 Uiso 1 1 calc R . .
C105 C 0.5706(6) 0.3992(6) -0.0653(4) 0.0348(18) Uani 1 1 d . . .
H105 H 0.6314 0.4253 -0.0879 0.042 Uiso 1 1 calc R . .
C106 C 0.4844(6) 0.4240(6) -0.0988(4) 0.0282(16) Uani 1 1 d . . .
H106 H 0.4863 0.4660 -0.1451 0.034 Uiso 1 1 calc R . .
C107 C 0.3963(6) 0.3883(5) -0.0657(4) 0.0267(16) Uani 1 1 d . . .
H107 H 0.3376 0.4056 -0.0897 0.032 Uiso 1 1 calc R . .
C108 C 0.2795(6) 0.1946(5) -0.0191(3) 0.0203(14) Uani 1 1 d . . .
C109 C 0.1820(6) 0.1915(5) -0.0322(4) 0.0254(15) Uani 1 1 d . . .
H109 H 0.1092 0.2430 -0.0120 0.030 Uiso 1 1 calc R . .
C110 C 0.1941(7) 0.1108(6) -0.0754(4) 0.0376(19) Uani 1 1 d . . .
H110 H 0.1287 0.1090 -0.0853 0.045 Uiso 1 1 calc R . .
C111 C 0.2987(7) 0.0340(6) -0.1038(4) 0.0357(19) Uani 1 1 d . . .
H111 H 0.3050 -0.0205 -0.1327 0.043 Uiso 1 1 calc R . .
C112 C 0.3940(7) 0.0366(6) -0.0902(4) 0.0328(18) Uani 1 1 d . . .
H112 H 0.4662 -0.0165 -0.1092 0.039 Uiso 1 1 calc R . .
C113 C 0.3841(6) 0.1169(5) -0.0487(4) 0.0258(15) Uani 1 1 d . . .
H113 H 0.4505 0.1188 -0.0403 0.031 Uiso 1 1 calc R . .
C201 C 0.1446(6) 0.5065(5) 0.0671(3) 0.0213(14) Uani 1 1 d . . .
H20A H 0.0843 0.5702 0.0523 0.026 Uiso 1 1 calc R . .
H20B H 0.2182 0.5172 0.0434 0.026 Uiso 1 1 calc R . .
C202 C 0.1079(5) 0.6294(5) 0.1904(3) 0.0180(13) Uani 1 1 d . . .
C203 C 0.0804(5) 0.6492(5) 0.2672(4) 0.0239(15) Uani 1 1 d . . .
H203 H 0.0569 0.6000 0.3053 0.029 Uiso 1 1 calc R . .
C204 C 0.0879(6) 0.7388(5) 0.2864(4) 0.0277(16) Uani 1 1 d . . .
H204 H 0.0696 0.7512 0.3380 0.033 Uiso 1 1 calc R . .
C205 C 0.1217(5) 0.8122(5) 0.2318(4) 0.0253(15) Uani 1 1 d . . .
H205 H 0.1290 0.8730 0.2458 0.030 Uiso 1 1 calc R . .
C206 C 0.1444(6) 0.7961(5) 0.1575(4) 0.0268(16) Uani 1 1 d . . .
H206 H 0.1662 0.8467 0.1198 0.032 Uiso 1 1 calc R . .
C207 C 0.1358(5) 0.7055(5) 0.1367(4) 0.0229(14) Uani 1 1 d . . .
H207 H 0.1491 0.6964 0.0851 0.027 Uiso 1 1 calc R . .
C208 C -0.0309(5) 0.5088(5) 0.2002(3) 0.0222(14) Uani 1 1 d . . .
C209 C -0.1154(6) 0.6028(5) 0.1838(4) 0.0270(16) Uani 1 1 d . . .
H209 H -0.0958 0.6632 0.1591 0.032 Uiso 1 1 calc R . .
C210 C -0.2273(6) 0.6091(6) 0.2030(4) 0.0295(17) Uani 1 1 d . . .
H210 H -0.2841 0.6736 0.1914 0.035 Uiso 1 1 calc R . .
C211 C -0.2560(6) 0.5226(7) 0.2385(5) 0.041(2) Uani 1 1 d . . .
H211 H -0.3330 0.5271 0.2517 0.049 Uiso 1 1 calc R . .
C212 C -0.1735(7) 0.4281(6) 0.2557(5) 0.046(2) Uani 1 1 d . . .
H212 H -0.1938 0.3681 0.2804 0.055 Uiso 1 1 calc R . .
C213 C -0.0618(6) 0.4220(6) 0.2365(4) 0.0348(18) Uani 1 1 d . . .
H213 H -0.0054 0.3574 0.2484 0.042 Uiso 1 1 calc R . .
P3 P 0.17596(13) 0.16313(13) 0.43663(9) 0.0157(3) Uani 1 1 d . . .
P4 P 0.46006(14) 0.02620(13) 0.33119(9) 0.0172(3) Uani 1 1 d . . .
C301 C 0.2793(5) 0.0388(5) 0.4658(3) 0.0177(13) Uani 1 1 d . . .
H30A H 0.2607 0.0331 0.5214 0.021 Uiso 1 1 calc R . .
H30B H 0.2703 -0.0231 0.4502 0.021 Uiso 1 1 calc R . .
C302 C 0.0390(5) 0.1614(5) 0.4993(3) 0.0151(13) Uani 1 1 d . . .
C303 C 0.0215(6) 0.0774(5) 0.5492(3) 0.0217(14) Uani 1 1 d . . .
H303 H 0.0848 0.0147 0.5543 0.026 Uiso 1 1 calc R . .
C304 C -0.0874(5) 0.0833(5) 0.5920(4) 0.0197(14) Uani 1 1 d . . .
H304 H -0.0983 0.0247 0.6258 0.024 Uiso 1 1 calc R . .
C305 C -0.1797(6) 0.1746(5) 0.5854(4) 0.0253(15) Uani 1 1 d . . .
H305 H -0.2541 0.1783 0.6143 0.030 Uiso 1 1 calc R . .
C306 C -0.1644(5) 0.2609(5) 0.5369(4) 0.0242(15) Uani 1 1 d . . .
H306 H -0.2275 0.3248 0.5339 0.029 Uiso 1 1 calc R . .
C307 C -0.0566(5) 0.2528(5) 0.4931(4) 0.0212(14) Uani 1 1 d . . .
H307 H -0.0467 0.3103 0.4579 0.025 Uiso 1 1 calc R . .
C308 C 0.1874(5) 0.2708(5) 0.4777(4) 0.0190(14) Uani 1 1 d . . .
C309 C 0.1624(6) 0.3720(5) 0.4405(4) 0.0232(15) Uani 1 1 d . . .
H309 H 0.1496 0.3818 0.3923 0.028 Uiso 1 1 calc R . .
C310 C 0.1561(6) 0.4594(5) 0.4743(4) 0.0299(17) Uani 1 1 d . . .
H310 H 0.1382 0.5289 0.4492 0.036 Uiso 1 1 calc R . .
C311 C 0.1758(6) 0.4453(6) 0.5437(4) 0.0304(17) Uani 1 1 d . . .
H311 H 0.1719 0.5048 0.5664 0.036 Uiso 1 1 calc R . .
C312 C 0.2018(6) 0.3426(6) 0.5807(4) 0.0299(17) Uani 1 1 d . . .
H312 H 0.2152 0.3326 0.6287 0.036 Uiso 1 1 calc R . .
C313 C 0.2078(6) 0.2575(5) 0.5481(4) 0.0273(16) Uani 1 1 d . . .
H313 H 0.2260 0.1881 0.5733 0.033 Uiso 1 1 calc R . .
C401 C 0.4037(5) 0.0296(5) 0.4345(3) 0.0194(14) Uani 1 1 d . . .
H40A H 0.4508 -0.0368 0.4574 0.023 Uiso 1 1 calc R . .
H40B H 0.4126 0.0913 0.4503 0.023 Uiso 1 1 calc R . .
C402 C 0.6119(5) -0.0076(5) 0.3217(3) 0.0179(13) Uani 1 1 d . . .
C403 C 0.6417(6) 0.0655(5) 0.3483(4) 0.0221(14) Uani 1 1 d . . .
H403 H 0.5838 0.1247 0.3749 0.027 Uiso 1 1 calc R . .
C404 C 0.7543(6) 0.0521(5) 0.3361(4) 0.0249(15) Uani 1 1 d . . .
H404 H 0.7739 0.1017 0.3544 0.030 Uiso 1 1 calc R . .
C405 C 0.8393(6) -0.0342(5) 0.2970(4) 0.0265(16) Uani 1 1 d . . .
H405 H 0.9169 -0.0431 0.2884 0.032 Uiso 1 1 calc R . .
C406 C 0.8116(5) -0.1071(6) 0.2706(4) 0.0264(16) Uani 1 1 d . . .
H406 H 0.8703 -0.1662 0.2444 0.032 Uiso 1 1 calc R . .
C407 C 0.6985(5) -0.0943(5) 0.2823(4) 0.0225(14) Uani 1 1 d . . .
H407 H 0.6797 -0.1442 0.2636 0.027 Uiso 1 1 calc R . .
C408 C 0.4529(5) -0.0977(5) 0.3119(4) 0.0231(15) Uani 1 1 d . . .
C409 C 0.4937(6) -0.1955(5) 0.3528(4) 0.0259(15) Uani 1 1 d . . .
H409 H 0.5238 -0.1974 0.3930 0.031 Uiso 1 1 calc R . .
C410 C 0.4900(6) -0.2889(6) 0.3346(4) 0.0328(18) Uani 1 1 d . . .
H410 H 0.5167 -0.3544 0.3630 0.039 Uiso 1 1 calc R . .
C411 C 0.4477(6) -0.2881(6) 0.2751(4) 0.0297(17) Uani 1 1 d . . .
H411 H 0.4457 -0.3527 0.2630 0.036 Uiso 1 1 calc R . .
C412 C 0.4086(6) -0.1929(6) 0.2339(4) 0.0297(17) Uani 1 1 d . . .
H412 H 0.3799 -0.1916 0.1932 0.036 Uiso 1 1 calc R . .
C413 C 0.4117(5) -0.0992(5) 0.2526(4) 0.0235(15) Uani 1 1 d . . .
H413 H 0.3848 -0.0340 0.2240 0.028 Uiso 1 1 calc R . .
O501 O 0.1198(5) 0.7430(4) 0.9657(3) 0.0468(15) Uani 1 1 d D . .
C502 C 0.1182(8) 0.8506(6) 0.9536(4) 0.045(2) Uani 1 1 d D . .
H50A H 0.1965 0.8518 0.9388 0.054 Uiso 1 1 calc R . .
H50B H 0.0743 0.8904 0.9996 0.054 Uiso 1 1 calc R . .
C503 C 0.0618(8) 0.8995(6) 0.8911(5) 0.049(2) Uani 1 1 d D . .
H50C H 0.0923 0.9541 0.8597 0.059 Uiso 1 1 calc R . .
H50D H -0.0216 0.9333 0.9112 0.059 Uiso 1 1 calc R . .
C504 C 0.0918(8) 0.8033(6) 0.8462(4) 0.049(2) Uani 1 1 d D . .
H50E H 0.0228 0.8002 0.8378 0.059 Uiso 1 1 calc R . .
H50F H 0.1467 0.8076 0.7969 0.059 Uiso 1 1 calc R . .
C505 C 0.1440(7) 0.7064(6) 0.8939(4) 0.0354(18) Uani 1 1 d D . .
H50G H 0.1107 0.6507 0.8976 0.043 Uiso 1 1 calc R . .
H50H H 0.2273 0.6751 0.8717 0.043 Uiso 1 1 calc R . .
O601 O 0.5328(14) 0.2597(15) 0.4613(13) 0.047(3) Uani 0.544(11) 1 d PDU A 1
C602 C 0.4643(16) 0.3395(18) 0.4173(13) 0.049(3) Uani 0.544(11) 1 d PDU A 1
H60A H 0.4014 0.3966 0.4481 0.059 Uiso 0.544(11) 1 calc PR A 1
H60B H 0.4336 0.3074 0.3892 0.059 Uiso 0.544(11) 1 calc PR A 1
C603 C 0.5577(14) 0.3797(14) 0.3659(8) 0.061(3) Uani 0.544(11) 1 d PDU A 1
H60C H 0.5294 0.4425 0.3320 0.073 Uiso 0.544(11) 1 calc PR A 1
H60D H 0.6236 0.3225 0.3372 0.073 Uiso 0.544(11) 1 calc PR A 1
C604 C 0.5812(15) 0.4113(11) 0.4371(9) 0.058(3) Uani 0.544(11) 1 d PDU A 1
H60E H 0.6375 0.4477 0.4239 0.069 Uiso 0.544(11) 1 calc PR A 1
H60F H 0.5119 0.4485 0.4760 0.069 Uiso 0.544(11) 1 calc PR A 1
C605 C 0.6301(13) 0.2894(12) 0.4512(12) 0.055(3) Uani 0.544(11) 1 d PDU A 1
H60G H 0.6928 0.2554 0.4076 0.066 Uiso 0.544(11) 1 calc PR A 1
H60H H 0.6579 0.2695 0.4967 0.066 Uiso 0.544(11) 1 calc PR A 1
O611 O 0.5035(17) 0.2635(17) 0.4624(16) 0.045(3) Uani 0.456(11) 1 d PDU A 2
C612 C 0.457(2) 0.3423(19) 0.4084(15) 0.049(3) Uani 0.456(11) 1 d PDU A 2
H61A H 0.3735 0.3608 0.4194 0.059 Uiso 0.456(11) 1 calc PR A 2
H61B H 0.4943 0.3191 0.3565 0.059 Uiso 0.456(11) 1 calc PR A 2
C613 C 0.4867(14) 0.4343(13) 0.4227(12) 0.057(3) Uani 0.456(11) 1 d PDU A 2
H61C H 0.4502 0.4580 0.4746 0.068 Uiso 0.456(11) 1 calc PR A 2
H61D H 0.4712 0.4966 0.3859 0.068 Uiso 0.456(11) 1 calc PR A 2
C614 C 0.6197(13) 0.3634(16) 0.4084(12) 0.064(3) Uani 0.456(11) 1 d PDU A 2
H61E H 0.6540 0.3309 0.3591 0.077 Uiso 0.456(11) 1 calc PR A 2
H61F H 0.6651 0.4025 0.4157 0.077 Uiso 0.456(11) 1 calc PR A 2
C615 C 0.5959(17) 0.2841(18) 0.4733(12) 0.054(3) Uani 0.456(11) 1 d PDU A 2
H61G H 0.6633 0.2173 0.4713 0.065 Uiso 0.456(11) 1 calc PR A 2
H61H H 0.5739 0.3157 0.5221 0.065 Uiso 0.456(11) 1 calc PR A 2

loop_
_atom_site_aniso_label
_atom_site_aniso_U_11
_atom_site_aniso_U_22
_atom_site_aniso_U_33
_atom_site_aniso_U_23
_atom_site_aniso_U_13
_atom_site_aniso_U_12
Pt1 0.01876(13) 0.01759(13) 0.01281(12) 0.00109(10) -0.00514(10) -0.00733(10)
Pt2 0.01611(12) 0.01530(12) 0.01402(12) 0.00122(9) -0.00509(9) -0.00505(10)
Pt3 0.01550(12) 0.01685(12) 0.01269(12) 0.00189(9) -0.00470(9) -0.00615(10)
Pt4 0.01453(12) 0.01633(12) 0.01489(12) 0.00082(10) -0.00494(9) -0.00451(10)
C1 0.031(4) 0.030(4) 0.020(4) 0.010(3) -0.012(3) -0.015(3)
C2 0.022(4) 0.017(3) 0.022(4) 0.008(3) -0.007(3) 0.002(3)
C3 0.022(4) 0.028(4) 0.019(3) 0.005(3) -0.009(3) -0.011(3)
C4 0.022(4) 0.024(4) 0.021(4) 0.004(3) -0.007(3) -0.005(3)
O1 0.086(5) 0.028(3) 0.050(4) 0.008(3) -0.039(3) -0.033(3)
O2 0.044(3) 0.034(3) 0.048(3) -0.001(3) -0.027(3) -0.021(3)
O3 0.031(3) 0.051(3) 0.031(3) 0.007(3) -0.013(2) -0.025(3)
O4 0.029(3) 0.055(4) 0.047(3) 0.010(3) -0.013(3) -0.024(3)
P1 0.0226(9) 0.0180(9) 0.0147(8) -0.0011(7) -0.0050(7) -0.0083(7)
P2 0.0190(8) 0.0161(8) 0.0144(8) 0.0016(6) -0.0063(7) -0.0043(7)
C101 0.027(4) 0.016(3) 0.024(4) 0.002(3) -0.011(3) -0.009(3)
C102 0.021(4) 0.024(4) 0.022(4) -0.007(3) -0.001(3) -0.009(3)
C103 0.021(4) 0.026(4) 0.024(4) 0.000(3) 0.000(3) -0.006(3)
C104 0.023(4) 0.051(5) 0.042(5) 0.003(4) -0.012(4) -0.014(4)
C105 0.030(4) 0.044(5) 0.032(4) -0.001(4) 0.002(3) -0.023(4)
C106 0.031(4) 0.039(4) 0.013(3) 0.004(3) -0.001(3) -0.017(3)
C107 0.029(4) 0.030(4) 0.023(4) 0.001(3) -0.004(3) -0.016(3)
C108 0.034(4) 0.015(3) 0.013(3) 0.004(3) -0.007(3) -0.011(3)
C109 0.036(4) 0.021(4) 0.021(4) 0.000(3) -0.007(3) -0.013(3)
C110 0.057(5) 0.038(5) 0.031(4) 0.002(4) -0.019(4) -0.027(4)
C111 0.063(6) 0.031(4) 0.017(4) 0.000(3) -0.007(4) -0.024(4)
C112 0.049(5) 0.022(4) 0.024(4) -0.003(3) -0.004(4) -0.013(4)
C113 0.032(4) 0.025(4) 0.019(3) -0.003(3) -0.001(3) -0.014(3)
C201 0.025(4) 0.023(4) 0.014(3) 0.001(3) -0.004(3) -0.008(3)
C202 0.017(3) 0.018(3) 0.019(3) -0.001(3) -0.007(3) -0.004(3)
C203 0.022(4) 0.032(4) 0.017(3) 0.004(3) -0.005(3) -0.013(3)
C204 0.025(4) 0.028(4) 0.029(4) -0.009(3) -0.010(3) -0.004(3)
C205 0.021(4) 0.023(4) 0.033(4) -0.008(3) -0.007(3) -0.006(3)
C206 0.035(4) 0.024(4) 0.028(4) -0.002(3) -0.011(3) -0.015(3)
C207 0.026(4) 0.022(4) 0.023(4) 0.001(3) -0.011(3) -0.008(3)
C208 0.020(3) 0.030(4) 0.014(3) -0.008(3) -0.003(3) -0.004(3)
C209 0.030(4) 0.024(4) 0.028(4) -0.004(3) -0.013(3) -0.007(3)
C210 0.024(4) 0.027(4) 0.032(4) -0.006(3) -0.014(3) 0.004(3)
C211 0.014(4) 0.049(5) 0.060(6) -0.017(4) -0.005(4) -0.009(4)
C212 0.032(4) 0.026(4) 0.079(7) 0.002(4) -0.008(4) -0.016(4)
C213 0.025(4) 0.019(4) 0.051(5) 0.007(3) -0.009(4) -0.003(3)
P3 0.0152(8) 0.0177(8) 0.0142(8) 0.0016(6) -0.0046(6) -0.0064(7)
P4 0.0156(8) 0.0176(8) 0.0172(8) 0.0005(7) -0.0050(7) -0.0048(7)
C301 0.019(3) 0.020(3) 0.013(3) 0.004(3) -0.005(3) -0.007(3)
C302 0.013(3) 0.020(3) 0.010(3) -0.003(2) 0.000(2) -0.005(3)
C303 0.028(4) 0.022(4) 0.017(3) -0.003(3) -0.006(3) -0.010(3)
C304 0.022(3) 0.020(3) 0.020(3) -0.003(3) -0.002(3) -0.012(3)
C305 0.024(4) 0.031(4) 0.020(4) -0.002(3) -0.002(3) -0.012(3)
C306 0.014(3) 0.027(4) 0.029(4) -0.007(3) -0.006(3) -0.003(3)
C307 0.016(3) 0.020(3) 0.021(3) 0.001(3) -0.001(3) -0.003(3)
C308 0.016(3) 0.019(3) 0.021(3) -0.002(3) -0.004(3) -0.006(3)
C309 0.029(4) 0.021(4) 0.022(4) 0.002(3) -0.008(3) -0.012(3)
C310 0.041(4) 0.018(4) 0.033(4) 0.001(3) -0.013(3) -0.012(3)
C311 0.033(4) 0.023(4) 0.037(4) -0.010(3) -0.007(3) -0.011(3)
C312 0.042(5) 0.032(4) 0.021(4) -0.005(3) -0.014(3) -0.014(3)
C313 0.040(4) 0.023(4) 0.023(4) 0.004(3) -0.015(3) -0.013(3)
C401 0.014(3) 0.023(3) 0.020(3) 0.000(3) -0.005(3) -0.004(3)
C402 0.016(3) 0.019(3) 0.015(3) 0.008(3) -0.006(3) -0.005(3)
C403 0.026(4) 0.019(3) 0.018(3) 0.001(3) -0.003(3) -0.008(3)
C404 0.024(4) 0.029(4) 0.024(4) 0.007(3) -0.011(3) -0.012(3)
C405 0.021(4) 0.033(4) 0.024(4) 0.013(3) -0.009(3) -0.012(3)
C406 0.015(3) 0.029(4) 0.023(4) 0.001(3) -0.003(3) 0.003(3)
C407 0.024(4) 0.021(3) 0.019(3) 0.002(3) -0.006(3) -0.004(3)
C408 0.012(3) 0.027(4) 0.025(4) -0.004(3) 0.001(3) -0.004(3)
C409 0.024(4) 0.029(4) 0.026(4) -0.005(3) -0.008(3) -0.009(3)
C410 0.028(4) 0.021(4) 0.042(5) -0.005(3) -0.001(3) -0.006(3)
C411 0.020(4) 0.028(4) 0.040(4) -0.010(3) -0.003(3) -0.008(3)
C412 0.020(4) 0.032(4) 0.035(4) -0.008(3) -0.002(3) -0.009(3)
C413 0.014(3) 0.028(4) 0.027(4) 0.000(3) -0.007(3) -0.006(3)
O501 0.071(4) 0.039(3) 0.031(3) 0.012(3) -0.018(3) -0.023(3)
C502 0.065(6) 0.038(5) 0.037(5) 0.007(4) -0.024(4) -0.018(4)
C503 0.067(6) 0.045(5) 0.047(5) 0.024(4) -0.039(5) -0.025(5)
C504 0.065(6) 0.047(5) 0.038(5) 0.009(4) -0.026(5) -0.019(5)
C505 0.042(5) 0.044(5) 0.024(4) 0.002(4) -0.012(3) -0.018(4)
O601 0.055(6) 0.048(4) 0.054(4) 0.004(4) -0.031(5) -0.026(5)
C602 0.052(5) 0.049(5) 0.062(5) 0.001(4) -0.032(5) -0.022(5)
C603 0.059(6) 0.060(5) 0.070(6) 0.006(5) -0.030(5) -0.021(5)
C604 0.058(6) 0.054(5) 0.074(6) 0.002(5) -0.031(5) -0.026(5)
C605 0.054(6) 0.054(5) 0.070(6) 0.002(5) -0.036(5) -0.021(5)
O611 0.053(7) 0.048(5) 0.054(5) 0.004(4) -0.030(6) -0.030(5)
C612 0.054(6) 0.050(5) 0.059(5) -0.001(5) -0.033(5) -0.021(5)
C613 0.061(6) 0.054(5) 0.068(6) -0.002(5) -0.033(5) -0.021(5)
C614 0.063(6) 0.061(6) 0.072(6) 0.006(5) -0.029(5) -0.020(5)
C615 0.055(6) 0.054(5) 0.065(6) 0.007(5) -0.030(5) -0.025(5)

loop_
_atom_type_symbol
_atom_type_description
_atom_type_scat_dispersion_real
_atom_type_scat_dispersion_imag
_atom_type_scat_source
C C 0.0033 0.0016 'International Tables Vol C Tables 4.2.6.8 and 6.1.1.4'
H H 0.0000 0.0000 'International Tables Vol C Tables 4.2.6.8 and 6.1.1.4'
O O 0.0106 0.0060 'International Tables Vol C Tables 4.2.6.8 and 6.1.1.4'
P P 0.1023 0.0942 'International Tables Vol C Tables 4.2.6.8 and 6.1.1.4'
Pt Pt -1.7033 8.3905 'International Tables Vol C Tables 4.2.6.8 and 6.1.1.4'

loop_
_geom_angle_atom_site_label_1
_geom_angle_atom_site_label_2
_geom_angle_atom_site_label_3
_geom_angle
C1 Pt1 P1 98.9(2)
C1 Pt1 Pt2 169.3(2)
P1 Pt1 Pt2 91.74(4)
C1 Pt1 Pt3 98.6(2)
P1 Pt1 Pt3 160.88(4)
Pt2 Pt1 Pt3 71.008(9)
C1 Pt1 Pt4 116.6(2)
P1 Pt1 Pt4 122.47(4)
Pt2 Pt1 Pt4 55.488(8)
Pt3 Pt1 Pt4 54.387(8)
C2 Pt2 P2 100.41(19)
C2 Pt2 Pt1 160.44(19)
P2 Pt2 Pt1 97.58(4)
C2 Pt2 Pt4 91.63(18)
P2 Pt2 Pt4 167.96(4)
Pt1 Pt2 Pt4 70.452(9)
C2 Pt2 Pt3 120.64(19)
P2 Pt2 Pt3 118.26(4)
Pt1 Pt2 Pt3 55.106(8)
Pt4 Pt2 Pt3 54.115(8)
C3 Pt3 P3 99.6(2)
C3 Pt3 Pt4 165.3(2)
P3 Pt3 Pt4 94.73(4)
C3 Pt3 Pt1 95.32(19)
P3 Pt3 Pt1 165.08(4)
Pt4 Pt3 Pt1 70.368(9)
C3 Pt3 Pt2 119.29(19)
P3 Pt3 Pt2 117.26(4)
Pt4 Pt3 Pt2 55.161(8)
Pt1 Pt3 Pt2 53.886(8)
C4 Pt4 P4 100.7(2)
C4 Pt4 Pt3 165.2(2)
P4 Pt4 Pt3 94.06(4)
C4 Pt4 Pt2 94.46(19)
P4 Pt4 Pt2 163.42(4)
Pt3 Pt4 Pt2 70.723(9)
C4 Pt4 Pt1 116.3(2)
P4 Pt4 Pt1 122.76(4)
Pt3 Pt4 Pt1 55.245(8)
Pt2 Pt4 Pt1 54.061(8)
O1 C1 Pt1 178.2(7)
O2 C2 Pt2 175.8(6)
O3 C3 Pt3 177.1(6)
O4 C4 Pt4 179.1(6)
C102 P1 C108 102.4(3)
C102 P1 C101 101.6(3)
C108 P1 C101 104.4(3)
C102 P1 Pt1 123.1(2)
C108 P1 Pt1 110.6(2)
C101 P1 Pt1 112.7(2)
C202 P2 C208 102.2(3)
C202 P2 C201 104.0(3)
C208 P2 C201 100.6(3)
C202 P2 Pt2 110.8(2)
C208 P2 Pt2 120.5(2)
C201 P2 Pt2 116.6(2)
C201 C101 P1 114.6(4)
C201 C101 H10A 108.6
P1 C101 H10A 108.6
C201 C101 H10B 108.6
P1 C101 H10B 108.6
H10A C101 H10B 107.6
C103 C102 C107 117.6(6)
C103 C102 P1 120.8(5)
C107 C102 P1 121.6(5)
C104 C103 C102 120.6(7)
C104 C103 H103 119.7
C102 C103 H103 119.7
C103 C104 C105 120.0(7)
C103 C104 H104 120.0
C105 C104 H104 120.0
C106 C105 C104 119.9(7)
C106 C105 H105 120.1
C104 C105 H105 120.1
C107 C106 C105 119.9(7)
C107 C106 H106 120.0
C105 C106 H106 120.0
C106 C107 C102 122.0(7)
C106 C107 H107 119.0
C102 C107 H107 119.0
C113 C108 C109 118.8(6)
C113 C108 P1 119.2(5)
C109 C108 P1 121.1(5)
C110 C109 C108 118.7(7)
C110 C109 H109 120.7
C108 C109 H109 120.7
C111 C110 C109 121.5(7)
C111 C110 H110 119.2
C109 C110 H110 119.2
C112 C111 C110 119.6(7)
C112 C111 H111 120.2
C110 C111 H111 120.2
C111 C112 C113 119.8(7)
C111 C112 H112 120.1
C113 C112 H112 120.1
C112 C113 C108 121.5(7)
C112 C113 H113 119.2
C108 C113 H113 119.2
C101 C201 P2 113.8(4)
C101 C201 H20A 108.8
P2 C201 H20A 108.8
C101 C201 H20B 108.8
P2 C201 H20B 108.8
H20A C201 H20B 107.7
C207 C202 C203 118.4(6)
C207 C202 P2 124.6(5)
C203 C202 P2 116.7(5)
C204 C203 C202 120.1(6)
C204 C203 H203 120.0
C202 C203 H203 120.0
C203 C204 C205 121.1(6)
C203 C204 H204 119.4
C205 C204 H204 119.4
C206 C205 C204 119.3(6)
C206 C205 H205 120.3
C204 C205 H205 120.3
C205 C206 C207 120.4(6)
C205 C206 H206 119.8
C207 C206 H206 119.8
C202 C207 C206 120.6(6)
C202 C207 H207 119.7
C206 C207 H207 119.7
C213 C208 C209 118.4(6)
C213 C208 P2 120.8(5)
C209 C208 P2 120.7(5)
C210 C209 C208 120.8(7)
C210 C209 H209 119.6
C208 C209 H209 119.6
C211 C210 C209 119.9(7)
C211 C210 H210 120.1
C209 C210 H210 120.1
C210 C211 C212 120.5(7)
C210 C211 H211 119.8
C212 C211 H211 119.8
C213 C212 C211 119.6(7)
C213 C212 H212 120.2
C211 C212 H212 120.2
C212 C213 C208 120.8(7)
C212 C213 H213 119.6
C208 C213 H213 119.6
C302 P3 C308 98.5(3)
C302 P3 C301 103.6(3)
C308 P3 C301 105.0(3)
C302 P3 Pt3 113.2(2)
C308 P3 Pt3 118.8(2)
C301 P3 Pt3 115.5(2)
C408 P4 C402 103.5(3)
C408 P4 C401 103.3(3)
C402 P4 C401 100.0(3)
C408 P4 Pt4 120.2(2)
C402 P4 Pt4 112.1(2)
C401 P4 Pt4 115.2(2)
C401 C301 P3 115.3(4)
C401 C301 H30A 108.4
P3 C301 H30A 108.4
C401 C301 H30B 108.4
P3 C301 H30B 108.4
H30A C301 H30B 107.5
C303 C302 C307 118.0(6)
C303 C302 P3 125.9(5)
C307 C302 P3 116.1(5)
C302 C303 C304 120.9(6)
C302 C303 H303 119.5
C304 C303 H303 119.5
C305 C304 C303 119.9(6)
C305 C304 H304 120.1
C303 C304 H304 120.1
C304 C305 C306 120.4(6)
C304 C305 H305 119.8
C306 C305 H305 119.8
C307 C306 C305 119.2(6)
C307 C306 H306 120.4
C305 C306 H306 120.4
C306 C307 C302 121.6(6)
C306 C307 H307 119.2
C302 C307 H307 119.2
C309 C308 C313 119.4(6)
C309 C308 P3 117.7(5)
C313 C308 P3 122.6(5)
C308 C309 C310 119.6(6)
C308 C309 H309 120.2
C310 C309 H309 120.2
C311 C310 C309 120.3(6)
C311 C310 H310 119.8
C309 C310 H310 119.8
C310 C311 C312 119.7(6)
C310 C311 H311 120.2
C312 C311 H311 120.2
C313 C312 C311 120.2(6)
C313 C312 H312 119.9
C311 C312 H312 119.9
C312 C313 C308 120.8(6)
C312 C313 H313 119.6
C308 C313 H313 119.6
C301 C401 P4 115.6(4)
C301 C401 H40A 108.4
P4 C401 H40A 108.4
C301 C401 H40B 108.4
P4 C401 H40B 108.4
H40A C401 H40B 107.4
C407 C402 C403 119.0(6)
C407 C402 P4 123.6(5)
C403 C402 P4 116.9(5)
C404 C403 C402 120.5(6)
C404 C403 H403 119.8
C402 C403 H403 119.8
C403 C404 C405 119.9(6)
C403 C404 H404 120.0
C405 C404 H404 120.0
C406 C405 C404 120.4(6)
C406 C405 H405 119.8
C404 C405 H405 119.8
C405 C406 C407 120.2(6)
C405 C406 H406 119.9
C407 C406 H406 119.9
C406 C407 C402 119.9(6)
C406 C407 H407 120.1
C402 C407 H407 120.1
C413 C408 C409 117.9(6)
C413 C408 P4 119.9(5)
C409 C408 P4 122.0(5)
C410 C409 C408 120.2(7)
C410 C409 H409 119.9
C408 C409 H409 119.9
C409 C410 C411 120.8(7)
C409 C410 H410 119.6
C411 C410 H410 119.6
C412 C411 C410 119.7(7)
C412 C411 H411 120.2
C410 C411 H411 120.2
C411 C412 C413 119.4(7)
C411 C412 H412 120.3
C413 C412 H412 120.3
C412 C413 C408 122.0(7)
C412 C413 H413 119.0
C408 C413 H413 119.0
C505 O501 C502 106.4(5)
O501 C502 C503 105.0(6)
O501 C502 H50A 110.7
C503 C502 H50A 110.7
O501 C502 H50B 110.7
C503 C502 H50B 110.7
H50A C502 H50B 108.8
C502 C503 C504 103.4(6)
C502 C503 H50C 111.1
C504 C503 H50C 111.1
C502 C503 H50D 111.1
C504 C503 H50D 111.1
H50C C503 H50D 109.1
C505 C504 C503 104.8(6)
C505 C504 H50E 110.8
C503 C504 H50E 110.8
C505 C504 H50F 110.8
C503 C504 H50F 110.8
H50E C504 H50F 108.9
O501 C505 C504 106.5(6)
O501 C505 H50G 110.4
C504 C505 H50G 110.4
O501 C505 H50H 110.4
C504 C505 H50H 110.4
H50G C505 H50H 108.6
C605 O601 C602 105.6(10)
O601 C602 C603 97.3(11)
O601 C602 H60A 112.3
C603 C602 H60A 112.3
O601 C602 H60B 112.3
C603 C602 H60B 112.3
H60A C602 H60B 109.9
C602 C603 C604 91.6(10)
C602 C603 H60C 113.4
C604 C603 H60C 113.4
C602 C603 H60D 113.4
C604 C603 H60D 113.4
H60C C603 H60D 110.7
C605 C604 C603 83.0(10)
C605 C604 H60E 114.8
C603 C604 H60E 114.8
C605 C604 H60F 114.8
C603 C604 H60F 114.8
H60E C604 H60F 111.9
O601 C605 C604 101.8(11)
O601 C605 H60G 111.4
C604 C605 H60G 111.4
O601 C605 H60H 111.4
C604 C605 H60H 111.4
H60G C605 H60H 109.3
C615 O611 C612 109.3(11)
O611 C612 C613 98.4(12)
O611 C612 H61A 112.1
C613 C612 H61A 112.1
O611 C612 H61B 112.1
C613 C612 H61B 112.1
H61A C612 H61B 109.7
C612 C613 C614 93.3(12)
C612 C613 H61C 113.0
C614 C613 H61C 113.0
C612 C613 H61D 113.0
C614 C613 H61D 113.0
H61C C613 H61D 110.4
C615 C614 C613 91.9(11)
C615 C614 H61E 113.3
C613 C614 H61E 113.3
C615 C614 H61F 113.3
C613 C614 H61F 113.3
H61E C614 H61F 110.6
O611 C615 C614 103.3(12)
O611 C615 H61G 111.1
C614 C615 H61G 111.1
O611 C615 H61H 111.1
C614 C615 H61H 111.1
H61G C615 H61H 109.1

loop_
_geom_bond_atom_site_label_1
_geom_bond_atom_site_label_2
_geom_bond_distance
Pt1 C1 1.874(7)
Pt1 P1 2.2690(16)
Pt1 Pt2 2.5771(3)
Pt1 Pt3 2.6165(3)
Pt1 Pt4 2.9995(3)
Pt2 C2 1.876(7)
Pt2 P2 2.2748(16)
Pt2 Pt4 2.6228(3)
Pt2 Pt3 3.0164(3)
Pt3 C3 1.880(6)
Pt3 P3 2.2711(16)
Pt3 Pt4 2.5890(3)
Pt4 C4 1.884(7)
Pt4 P4 2.2727(16)
C1 O1 1.150(8)
C2 O2 1.158(8)
C3 O3 1.140(7)
C4 O4 1.142(7)
P1 C102 1.821(6)
P1 C108 1.825(6)
P1 C101 1.847(6)
P2 C202 1.819(6)
P2 C208 1.821(7)
P2 C201 1.850(6)
C101 C201 1.524(8)
C101 H10A 0.9900
C101 H10B 0.9900
C102 C103 1.398(9)
C102 C107 1.400(9)
C103 C104 1.380(9)
C103 H103 0.9500
C104 C105 1.395(10)
C104 H104 0.9500
C105 C106 1.376(10)
C105 H105 0.9500
C106 C107 1.359(9)
C106 H106 0.9500
C107 H107 0.9500
C108 C113 1.389(9)
C108 C109 1.403(9)
C109 C110 1.400(9)
C109 H109 0.9500
C110 C111 1.379(11)
C110 H110 0.9500
C111 C112 1.376(10)
C111 H111 0.9500
C112 C113 1.384(9)
C112 H112 0.9500
C113 H113 0.9500
C201 H20A 0.9900
C201 H20B 0.9900
C202 C207 1.380(9)
C202 C203 1.418(9)
C203 C204 1.367(9)
C203 H203 0.9500
C204 C205 1.390(9)
C204 H204 0.9500
C205 C206 1.371(9)
C205 H205 0.9500
C206 C207 1.400(9)
C206 H206 0.9500
C207 H207 0.9500
C208 C213 1.385(9)
C208 C209 1.394(9)
C209 C210 1.380(9)
C209 H209 0.9500
C210 C211 1.365(10)
C210 H210 0.9500
C211 C212 1.388(11)
C211 H211 0.9500
C212 C213 1.378(10)
C212 H212 0.9500
C213 H213 0.9500
P3 C302 1.831(6)
P3 C308 1.832(6)
P3 C301 1.835(6)
P4 C408 1.812(7)
P4 C402 1.836(6)
P4 C401 1.849(6)
C301 C401 1.526(8)
C301 H30A 0.9900
C301 H30B 0.9900
C302 C303 1.383(8)
C302 C307 1.405(8)
C303 C304 1.392(9)
C303 H303 0.9500
C304 C305 1.381(9)
C304 H304 0.9500
C305 C306 1.385(9)
C305 H305 0.9500
C306 C307 1.378(8)
C306 H306 0.9500
C307 H307 0.9500
C308 C309 1.388(8)
C308 C313 1.398(9)
C309 C310 1.397(9)
C309 H309 0.9500
C310 C311 1.375(10)
C310 H310 0.9500
C311 C312 1.403(10)
C311 H311 0.9500
C312 C313 1.358(9)
C312 H312 0.9500
C313 H313 0.9500
C401 H40A 0.9900
C401 H40B 0.9900
C402 C407 1.403(8)
C402 C403 1.403(9)
C403 C404 1.378(9)
C403 H403 0.9500
C404 C405 1.389(9)
C404 H404 0.9500
C405 C406 1.380(10)
C405 H405 0.9500
C406 C407 1.388(9)
C406 H406 0.9500
C407 H407 0.9500
C408 C413 1.391(9)
C408 C409 1.407(9)
C409 C410 1.383(9)
C409 H409 0.9500
C410 C411 1.395(10)
C410 H410 0.9500
C411 C412 1.382(10)
C411 H411 0.9500
C412 C413 1.387(9)
C412 H412 0.9500
C413 H413 0.9500
O501 C505 1.416(8)
O501 C502 1.423(8)
C502 C503 1.507(9)
C502 H50A 0.9900
C502 H50B 0.9900
C503 C504 1.525(10)
C503 H50C 0.9900
C503 H50D 0.9900
C504 C505 1.508(9)
C504 H50E 0.9900
C504 H50F 0.9900
C505 H50G 0.9900
C505 H50H 0.9900
O601 C605 1.438(8)
O601 C602 1.440(8)
C602 C603 1.529(9)
C602 H60A 0.9900
C602 H60B 0.9900
C603 C604 1.620(9)
C603 H60C 0.9900
C603 H60D 0.9900
C604 C605 1.527(9)
C604 H60E 0.9900
C604 H60F 0.9900
C605 H60G 0.9900
C605 H60H 0.9900
O611 C615 1.432(8)
O611 C612 1.433(8)
C612 C613 1.527(9)
C612 H61A 0.9900
C612 H61B 0.9900
C613 C614 1.607(9)
C613 H61C 0.9900
C613 H61D 0.9900
C614 C615 1.514(9)
C614 H61E 0.9900
C614 H61F 0.9900
C615 H61G 0.9900
C615 H61H 0.9900

loop_
_geom_torsion_atom_site_label_1
_geom_torsion_atom_site_label_2
_geom_torsion_atom_site_label_3
_geom_torsion_atom_site_label_4
_geom_torsion
C1 Pt1 Pt2 C2 69.0(13)
P1 Pt1 Pt2 C2 -104.6(6)
Pt3 Pt1 Pt2 C2 83.9(6)
Pt4 Pt1 Pt2 C2 24.6(6)
C1 Pt1 Pt2 P2 -134.1(11)
P1 Pt1 Pt2 P2 52.29(6)
Pt3 Pt1 Pt2 P2 -119.31(4)
Pt4 Pt1 Pt2 P2 -178.60(4)
C1 Pt1 Pt2 Pt4 44.5(11)
P1 Pt1 Pt2 Pt4 -129.12(4)
Pt3 Pt1 Pt2 Pt4 59.289(9)
C1 Pt1 Pt2 Pt3 -14.8(11)
P1 Pt1 Pt2 Pt3 171.59(4)
Pt4 Pt1 Pt2 Pt3 -59.289(9)
C1 Pt1 Pt3 C3 -60.0(3)
P1 Pt1 Pt3 C3 96.2(2)
Pt2 Pt1 Pt3 C3 122.7(2)
Pt4 Pt1 Pt3 C3 -176.7(2)
C1 Pt1 Pt3 P3 119.6(3)
P1 Pt1 Pt3 P3 -84.1(2)
Pt2 Pt1 Pt3 P3 -57.62(16)
Pt4 Pt1 Pt3 P3 3.00(16)
C1 Pt1 Pt3 Pt4 116.6(2)
P1 Pt1 Pt3 Pt4 -87.12(13)
Pt2 Pt1 Pt3 Pt4 -60.624(9)
C1 Pt1 Pt3 Pt2 177.2(2)
P1 Pt1 Pt3 Pt2 -26.50(13)
Pt4 Pt1 Pt3 Pt2 60.624(9)
C2 Pt2 Pt3 C3 128.9(3)
P2 Pt2 Pt3 C3 5.0(2)
Pt1 Pt2 Pt3 C3 -73.9(2)
Pt4 Pt2 Pt3 C3 -163.9(2)
C2 Pt2 Pt3 P3 8.6(2)
P2 Pt2 Pt3 P3 -115.25(7)
Pt1 Pt2 Pt3 P3 165.84(5)
Pt4 Pt2 Pt3 P3 75.77(5)
C2 Pt2 Pt3 Pt4 -67.2(2)
P2 Pt2 Pt3 Pt4 168.98(5)
Pt1 Pt2 Pt3 Pt4 90.062(11)
C2 Pt2 Pt3 Pt1 -157.2(2)
P2 Pt2 Pt3 Pt1 78.91(5)
Pt4 Pt2 Pt3 Pt1 -90.062(11)
C3 Pt3 Pt4 C4 72.3(11)
P3 Pt3 Pt4 C4 -120.1(8)
Pt1 Pt3 Pt4 C4 59.1(8)
Pt2 Pt3 Pt4 C4 0.0(8)
C3 Pt3 Pt4 P4 -114.5(8)
P3 Pt3 Pt4 P4 53.11(6)
Pt1 Pt3 Pt4 P4 -127.67(4)
Pt2 Pt3 Pt4 P4 173.27(4)
C3 Pt3 Pt4 Pt2 72.3(8)
P3 Pt3 Pt4 Pt2 -120.16(4)
Pt1 Pt3 Pt4 Pt2 59.060(9)
C3 Pt3 Pt4 Pt1 13.2(8)
P3 Pt3 Pt4 Pt1 -179.22(4)
Pt2 Pt3 Pt4 Pt1 -59.060(9)
C2 Pt2 Pt4 C4 -52.5(3)
P2 Pt2 Pt4 C4 126.2(3)
Pt1 Pt2 Pt4 C4 119.5(2)
Pt3 Pt2 Pt4 C4 -180.0(2)
C2 Pt2 Pt4 P4 103.3(2)
P2 Pt2 Pt4 P4 -78.0(3)
Pt1 Pt2 Pt4 P4 -84.69(15)
Pt3 Pt2 Pt4 P4 -24.19(15)
C2 Pt2 Pt4 Pt3 127.5(2)
P2 Pt2 Pt4 Pt3 -53.8(2)
Pt1 Pt2 Pt4 Pt3 -60.503(9)
C2 Pt2 Pt4 Pt1 -172.0(2)
P2 Pt2 Pt4 Pt1 6.7(2)
Pt3 Pt2 Pt4 Pt1 60.503(9)
C1 Pt1 Pt4 C4 112.9(3)
P1 Pt1 Pt4 C4 -8.6(2)
Pt2 Pt1 Pt4 C4 -75.5(2)
Pt3 Pt1 Pt4 C4 -165.8(2)
C1 Pt1 Pt4 P4 -11.4(2)
P1 Pt1 Pt4 P4 -132.94(7)
Pt2 Pt1 Pt4 P4 160.26(5)
Pt3 Pt1 Pt4 P4 69.87(5)
C1 Pt1 Pt4 Pt3 -81.2(2)
P1 Pt1 Pt4 Pt3 157.19(5)
Pt2 Pt1 Pt4 Pt3 90.384(11)
C1 Pt1 Pt4 Pt2 -171.6(2)
P1 Pt1 Pt4 Pt2 66.81(5)
Pt3 Pt1 Pt4 Pt2 -90.384(11)
P1 Pt1 C1 O1 41(20)
Pt2 Pt1 C1 O1 -132(20)
Pt3 Pt1 C1 O1 -147(20)
Pt4 Pt1 C1 O1 -92(20)
P2 Pt2 C2 O2 -108(8)
Pt1 Pt2 C2 O2 49(8)
Pt4 Pt2 C2 O2 72(8)
Pt3 Pt2 C2 O2 120(8)
P3 Pt3 C3 O3 -52(13)
Pt4 Pt3 C3 O3 116(12)
Pt1 Pt3 C3 O3 128(13)
Pt2 Pt3 C3 O3 179(100)
P4 Pt4 C4 O4 -160(100)
Pt3 Pt4 C4 O4 13(41)
Pt2 Pt4 C4 O4 13(40)
Pt1 Pt4 C4 O4 65(40)
C1 Pt1 P1 C102 -123.9(3)
Pt2 Pt1 P1 C102 54.9(3)
Pt3 Pt1 P1 C102 79.8(3)
Pt4 Pt1 P1 C102 5.6(3)
C1 Pt1 P1 C108 -2.6(3)
Pt2 Pt1 P1 C108 176.2(2)
Pt3 Pt1 P1 C108 -158.9(2)
Pt4 Pt1 P1 C108 126.9(2)
C1 Pt1 P1 C101 113.9(3)
Pt2 Pt1 P1 C101 -67.3(2)
Pt3 Pt1 P1 C101 -42.4(3)
Pt4 Pt1 P1 C101 -116.6(2)
C2 Pt2 P2 C202 -3.0(3)
Pt1 Pt2 P2 C202 -175.3(2)
Pt4 Pt2 P2 C202 178.3(2)
Pt3 Pt2 P2 C202 130.4(2)
C2 Pt2 P2 C208 -122.1(3)
Pt1 Pt2 P2 C208 65.6(2)
Pt4 Pt2 P2 C208 59.2(3)
Pt3 Pt2 P2 C208 11.3(2)
C2 Pt2 P2 C201 115.6(3)
Pt1 Pt2 P2 C201 -56.7(2)
Pt4 Pt2 P2 C201 -63.0(3)
Pt3 Pt2 P2 C201 -111.0(2)
C102 P1 C101 C201 -54.6(5)
C108 P1 C101 C201 -160.9(5)
Pt1 P1 C101 C201 79.0(5)
C108 P1 C102 C103 -116.6(6)
C101 P1 C102 C103 135.7(5)
Pt1 P1 C102 C103 8.5(6)
C108 P1 C102 C107 64.1(6)
C101 P1 C102 C107 -43.6(6)
Pt1 P1 C102 C107 -170.8(4)
C107 C102 C103 C104 0.7(10)
P1 C102 C103 C104 -178.6(5)
C102 C103 C104 C105 1.0(11)
C103 C104 C105 C106 -2.0(12)
C104 C105 C106 C107 1.3(11)
C105 C106 C107 C102 0.5(11)
C103 C102 C107 C106 -1.5(10)
P1 C102 C107 C106 177.8(5)
C102 P1 C108 C113 47.5(6)
C101 P1 C108 C113 153.1(5)
Pt1 P1 C108 C113 -85.3(5)
C102 P1 C108 C109 -143.0(5)
C101 P1 C108 C109 -37.4(6)
Pt1 P1 C108 C109 84.1(5)
C113 C108 C109 C110 -0.9(9)
P1 C108 C109 C110 -170.4(5)
C108 C109 C110 C111 1.3(10)
C109 C110 C111 C112 -0.5(11)
C110 C111 C112 C113 -0.6(11)
C111 C112 C113 C108 1.1(10)
C109 C108 C113 C112 -0.3(10)
P1 C108 C113 C112 169.4(5)
P1 C101 C201 P2 -66.5(6)
C202 P2 C201 C101 -176.0(5)
C208 P2 C201 C101 -70.4(5)
Pt2 P2 C201 C101 61.7(5)
C208 P2 C202 C207 -114.4(6)
C201 P2 C202 C207 -10.1(6)
Pt2 P2 C202 C207 115.9(5)
C208 P2 C202 C203 72.1(5)
C201 P2 C202 C203 176.4(5)
Pt2 P2 C202 C203 -57.6(5)
C207 C202 C203 C204 -3.5(10)
P2 C202 C203 C204 170.4(5)
C202 C203 C204 C205 0.3(10)
C203 C204 C205 C206 2.1(10)
C204 C205 C206 C207 -1.2(10)
C203 C202 C207 C206 4.5(10)
P2 C202 C207 C206 -169.0(5)
C205 C206 C207 C202 -2.2(10)
C202 P2 C208 C213 -141.3(6)
C201 P2 C208 C213 111.8(6)
Pt2 P2 C208 C213 -17.9(7)
C202 P2 C208 C209 41.9(6)
C201 P2 C208 C209 -65.1(6)
Pt2 P2 C208 C209 165.2(4)
C213 C208 C209 C210 -0.2(10)
P2 C208 C209 C210 176.7(5)
C208 C209 C210 C211 0.0(11)
C209 C210 C211 C212 0.1(12)
C210 C211 C212 C213 0.0(13)
C211 C212 C213 C208 -0.2(13)
C209 C208 C213 C212 0.3(11)
P2 C208 C213 C212 -176.6(6)
C3 Pt3 P3 C302 -4.7(3)
Pt4 Pt3 P3 C302 178.5(2)
Pt1 Pt3 P3 C302 175.7(2)
Pt2 Pt3 P3 C302 125.5(2)
C3 Pt3 P3 C308 -119.5(3)
Pt4 Pt3 P3 C308 63.7(2)
Pt1 Pt3 P3 C308 60.9(3)
Pt2 Pt3 P3 C308 10.7(2)
C3 Pt3 P3 C301 114.5(3)
Pt4 Pt3 P3 C301 -62.4(2)
Pt1 Pt3 P3 C301 -65.2(3)
Pt2 Pt3 P3 C301 -115.3(2)
C4 Pt4 P4 C408 -119.6(3)
Pt3 Pt4 P4 C408 62.2(2)
Pt2 Pt4 P4 C408 85.0(3)
Pt1 Pt4 P4 C408 11.5(2)
C4 Pt4 P4 C402 2.3(3)
Pt3 Pt4 P4 C402 -175.9(2)
Pt2 Pt4 P4 C402 -153.1(2)
Pt1 Pt4 P4 C402 133.4(2)
C4 Pt4 P4 C401 115.8(3)
Pt3 Pt4 P4 C401 -62.5(2)
Pt2 Pt4 P4 C401 -39.6(3)
Pt1 Pt4 P4 C401 -113.1(2)
C302 P3 C301 C401 -167.7(4)
C308 P3 C301 C401 -64.9(5)
Pt3 P3 C301 C401 68.0(5)
C308 P3 C302 C303 -115.0(6)
C301 P3 C302 C303 -7.2(6)
Pt3 P3 C302 C303 118.6(5)
C308 P3 C302 C307 67.7(5)
C301 P3 C302 C307 175.5(5)
Pt3 P3 C302 C307 -58.7(5)
C307 C302 C303 C304 -0.1(9)
P3 C302 C303 C304 -177.4(5)
C302 C303 C304 C305 -0.6(9)
C303 C304 C305 C306 -0.7(10)
C304 C305 C306 C307 2.6(10)
C305 C306 C307 C302 -3.4(10)
C303 C302 C307 C306 2.1(9)
P3 C302 C307 C306 179.7(5)
C302 P3 C308 C309 -102.2(5)
C301 P3 C308 C309 151.2(5)
Pt3 P3 C308 C309 20.3(6)
C302 P3 C308 C313 70.7(6)
C301 P3 C308 C313 -35.9(6)
Pt3 P3 C308 C313 -166.8(5)
C313 C308 C309 C310 -1.0(10)
P3 C308 C309 C310 172.1(5)
C308 C309 C310 C311 0.7(11)
C309 C310 C311 C312 -0.3(11)
C310 C311 C312 C313 0.2(11)
C311 C312 C313 C308 -0.5(11)
C309 C308 C313 C312 1.0(10)
P3 C308 C313 C312 -171.8(5)
P3 C301 C401 P4 -63.3(6)
C408 P4 C401 C301 -64.4(5)
C402 P4 C401 C301 -171.0(5)
Pt4 P4 C401 C301 68.7(5)
C408 P4 C402 C407 20.2(6)
C401 P4 C402 C407 126.7(5)
Pt4 P4 C402 C407 -110.8(5)
C408 P4 C402 C403 -167.3(5)
C401 P4 C402 C403 -60.9(5)
Pt4 P4 C402 C403 61.7(5)
C407 C402 C403 C404 -0.2(9)
P4 C402 C403 C404 -173.1(5)
C402 C403 C404 C405 0.2(9)
C403 C404 C405 C406 -0.4(10)
C404 C405 C406 C407 0.6(10)
C405 C406 C407 C402 -0.7(10)
C403 C402 C407 C406 0.5(9)
P4 C402 C407 C406 172.8(5)
C402 P4 C408 C413 -120.4(5)
C401 P4 C408 C413 135.6(5)
Pt4 P4 C408 C413 5.5(6)
C402 P4 C408 C409 56.1(6)
C401 P4 C408 C409 -47.8(6)
Pt4 P4 C408 C409 -177.9(4)
C413 C408 C409 C410 -1.2(9)
P4 C408 C409 C410 -177.9(5)
C408 C409 C410 C411 0.9(10)
C409 C410 C411 C412 -0.2(10)
C410 C411 C412 C413 -0.2(10)
C411 C412 C413 C408 -0.1(10)
C409 C408 C413 C412 0.8(9)
P4 C408 C413 C412 177.5(5)
C505 O501 C502 C503 38.7(9)
O501 C502 C503 C504 -29.1(9)
C502 C503 C504 C505 9.7(9)
C502 O501 C505 C504 -32.3(8)
C503 C504 C505 O501 12.9(9)
C605 O601 C602 C603 20(2)
O601 C602 C603 C604 -58.0(17)
C602 C603 C604 C605 70.4(12)
C602 O601 C605 C604 29(2)
C603 C604 C605 O601 -60.5(14)
C615 O611 C612 C613 -28(3)
O611 C612 C613 C614 55(2)
C612 C613 C614 C615 -61.4(16)
C612 O611 C615 C614 -13(3)
C613 C614 C615 O611 46(2)
